data_4118406
loop_
_publ_author_name
'Biao Zhou'
'Yuki Idobata'
'Akiko Kobayashi'
'HengBo Cui'
'Reizo Kato'
'Rina Takagi'
'Kazuya Miyagawa'
'Kazushi Kanoda'
'Hayao Kobayashi'

_publ_contact_author_address
;
Department of Chemistry
College of Humanities and Sciences
Nihon University
Sakurajosui 3-25-40
Setagaya-Ku, Tokyo 156-8550
JAPAN
;
_publ_contact_author_email akoba@chs.nihon-u.ac.jp
_publ_contact_author_fax +81-3-5317-9433
_publ_contact_author_name 'Akiko Kobayashi'
_publ_contact_author_phone +81-3-5317-9680
_publ_section_title
;
 Single-Component Molecular Conductor [Cu(dmdt)2] with Three-Dimensionally
 Arranged Magnetic Moments Exhibiting a Coupled Electric and Magnetic
 Transition
;
_journal_name_full 'Journal of the American Chemical Society'
_journal_page_first 12724
_journal_page_last 12731
_journal_paper_doi 10.1021/ja3044757
_journal_volume 134
_journal_year 2012
_chemical_formula_moiety 'C16 H12 Cu S12 '
_chemical_formula_sum 'C16 H12 Cu S12'
_chemical_formula_weight 652.54
_space_group_IT_number 15
_symmetry_cell_setting monoclinic
_symmetry_Int_Tables_number 15
_symmetry_space_group_name_Hall '-C 2yc'
_symmetry_space_group_name_H-M 'C 1 2/c 1'
_cell_angle_alpha 90.0000
_cell_angle_beta 91.677(4)
_cell_angle_gamma 90.0000
_cell_formula_units_Z 4
_cell_length_a 24.2910(18)
_cell_length_b 8.1925(6)
_cell_length_c 11.3719(8)
_cell_measurement_temperature 150
_cell_measurement_theta_max 30.0
_cell_measurement_theta_min 3.2
_cell_volume 2262.1(3)
_computing_cell_refinement CrystalClear
_computing_data_collection CrystalClear
_computing_data_reduction CrystalStructure
_computing_publication_material 'CrystalStructure 3.8'
_computing_structure_refinement CRYSTALS
_computing_structure_solution SIR92
_diffrn_ambient_temperature 150
_diffrn_detector_area_resol_mean 7.31
_diffrn_measured_fraction_theta_full 0.729
_diffrn_measured_fraction_theta_max 0.729
_diffrn_measurement_device_type 'Rigaku Saturn'
_diffrn_measurement_method \w
_diffrn_radiation_type 'Mo K\a'
_diffrn_radiation_wavelength 0.71070
_diffrn_reflns_av_R_equivalents 0.068
_diffrn_reflns_limit_h_max 33
_diffrn_reflns_limit_h_min -32
_diffrn_reflns_limit_k_max 11
_diffrn_reflns_limit_k_min -11
_diffrn_reflns_limit_l_max 14
_diffrn_reflns_limit_l_min -13
_diffrn_reflns_number 14176
_diffrn_reflns_theta_full 30.05
_diffrn_reflns_theta_max 30.05
_exptl_absorpt_coefficient_mu 2.078
_exptl_absorpt_correction_T_max 0.660
_exptl_absorpt_correction_T_min 0.341
_exptl_absorpt_correction_type multi-scan
_exptl_absorpt_process_details 'Jacobson, R. (1998) Private communication'
_exptl_crystal_colour Black
_exptl_crystal_density_diffrn 1.916
_exptl_crystal_description Bolck
_exptl_crystal_F_000 1316.00
_exptl_crystal_size_max 0.20
_exptl_crystal_size_mid 0.10
_exptl_crystal_size_min 0.05
_refine_diff_density_max 3.41
_refine_diff_density_min -3.57
_refine_ls_extinction_coef 107.8(15)
_refine_ls_extinction_method 'Larson (1970) Crystallographic Computing eq. 22'
_refine_ls_goodness_of_fit_ref 1.244
_refine_ls_hydrogen_treatment refall
_refine_ls_number_parameters 139
_refine_ls_number_reflns 9530
_refine_ls_R_factor_gt 0.0535
_refine_ls_shift/su_max 0.0000
_refine_ls_structure_factor_coef Fsqd
_refine_ls_weighting_details
;
    Chebychev polynomial with 3 parameters (Carruthers & Watkin, 1979)
    1952.8700    667.8740    0.0000
;
_refine_ls_weighting_scheme calc
_refine_ls_wR_factor_ref 0.0417
_reflns_number_gt 9455
_reflns_number_total 14176
_reflns_threshold_expression F^2^>2.0\s(F^2^)
_cod_data_source_file ja3044757_si_001_07.cif
_cod_data_source_block '__Cu-dmdt-150K'
_cod_original_cell_volume 2262.08(28)
_cod_original_formula_sum 'C16 H12 Cu S12 '
_cod_database_code 4118406

loop_
_symmetry_equiv_pos_site_id
_symmetry_equiv_pos_as_xyz
1 +X,+Y,+Z
2 -X,+Y,1/2-Z
3 -X,-Y,-Z
4 +X,-Y,1/2+Z
5 1/2+X,1/2+Y,+Z
6 1/2-X,1/2+Y,1/2-Z
7 1/2-X,1/2-Y,-Z
8 1/2+X,1/2-Y,1/2+Z

loop_
_atom_site_label
_atom_site_type_symbol
_atom_site_fract_x
_atom_site_fract_y
_atom_site_fract_z
_atom_site_U_iso_or_equiv
_atom_site_adp_type
_atom_site_occupancy
_atom_site_symmetry_multiplicity
_atom_site_calc_flag
_atom_site_refinement_flags
Cu(1) Cu 0.0000 0.09733(4) 0.2500 0.01832(7) Uani 1.00 2 d S
S(1) S 0.047030(10) -0.03976(5) 0.10945(2) 0.01844(9) Uani 1.00 1 d .
S(2) S 0.077680(10) 0.21900(5) 0.32621(3) 0.02123(10) Uani 1.00 1 d .
S(3) S 0.165880(10) -0.02833(5) 0.05525(2) 0.01811(9) Uani 1.00 1 d .
S(4) S 0.192430(10) 0.20287(5) 0.24527(2) 0.01918(9) Uani 1.00 1 d .
S(5) S 0.294160(10) -0.01995(5) -0.02289(2) 0.02031(10) Uani 1.00 1 d .
S(6) S 0.319080(10) 0.21605(5) 0.16461(2) 0.02031(10) Uani 1.00 1 d .
C(1) C 0.11038(6) 0.0316(2) 0.13875(9) 0.0174(3) Uani 1.00 1 d .
C(2) C 0.12409(6) 0.14564(19) 0.23210(9) 0.0159(3) Uani 1.00 1 d .
C(3) C 0.21614(6) 0.08878(19) 0.12741(9) 0.0188(3) Uani 1.00 1 d .
C(4) C 0.26947(6) 0.09518(19) 0.09328(9) 0.0181(3) Uani 1.00 1 d .
C(5) C 0.36268(6) 0.0453(2) -0.00672(10) 0.0177(3) Uani 1.00 1 d .
C(6) C 0.37484(6) 0.1532(2) 0.08006(10) 0.0189(4) Uani 1.00 1 d .
C(7) C 0.40303(7) -0.0287(2) -0.09099(11) 0.0256(4) Uani 1.00 1 d .
C(8) C 0.42877(7) 0.2253(2) 0.11256(10) 0.0289(4) Uani 1.00 1 d .
H(1) H 0.4190 -0.1264 -0.0567 0.031 Uiso 1.00 1 c R
H(2) H 0.4317 0.0489 -0.1063 0.032 Uiso 1.00 1 c R
H(3) H 0.3836 -0.0558 -0.1644 0.032 Uiso 1.00 1 c R
H(4) H 0.4329 0.3238 0.0669 0.036 Uiso 1.00 1 c R
H(5) H 0.4582 0.1507 0.0959 0.036 Uiso 1.00 1 c R
H(6) H 0.4300 0.2517 0.1959 0.035 Uiso 1.00 1 c R

loop_
_atom_site_aniso_label
_atom_site_aniso_U_11
_atom_site_aniso_U_22
_atom_site_aniso_U_33
_atom_site_aniso_U_12
_atom_site_aniso_U_13
_atom_site_aniso_U_23
Cu(1) 0.01214(14) 0.02313(18) 0.01989(12) 0.0000 0.00365(8) 0.0000
S(1) 0.01283(17) 0.0227(2) 0.01981(16) -0.00183(16) 0.00169(10) -0.00407(12)
S(2) 0.01671(19) 0.0265(2) 0.02078(17) -0.00299(17) 0.00575(11) -0.00682(13)
S(3) 0.01321(18) 0.0206(2) 0.02067(16) -0.00068(16) 0.00337(10) -0.00381(12)
S(4) 0.01434(18) 0.0247(2) 0.01854(16) -0.00398(17) 0.00160(10) -0.00366(13)
S(5) 0.01477(19) 0.0218(2) 0.02449(18) -0.00212(16) 0.00226(11) -0.00591(13)
S(6) 0.01512(19) 0.0264(2) 0.01948(16) -0.00382(17) 0.00180(11) -0.00459(13)
C(1) 0.0194(7) 0.0182(9) 0.0145(6) 0.0001(6) 0.0015(4) 0.0005(4)
C(2) 0.0123(7) 0.0204(9) 0.0150(6) -0.0037(6) -0.0001(4) 0.0005(4)
C(3) 0.0169(7) 0.0177(9) 0.0219(6) 0.0006(6) 0.0039(4) 0.0030(4)
C(4) 0.0201(7) 0.0167(9) 0.0174(6) -0.0009(6) 0.0012(4) 0.0012(4)
C(5) 0.0126(7) 0.0198(9) 0.0208(6) 0.0024(6) 0.0034(4) 0.0018(4)
C(6) 0.0182(7) 0.0212(10) 0.0175(6) -0.0012(6) 0.0012(4) 0.0053(4)
C(7) 0.0247(8) 0.0269(10) 0.0254(7) 0.0076(7) 0.0055(4) -0.0016(5)
C(8) 0.0144(7) 0.0473(13) 0.0249(7) -0.0021(7) -0.0014(4) 0.0024(6)

loop_
_atom_type_symbol
_atom_type_description
_atom_type_scat_dispersion_real
_atom_type_scat_dispersion_imag
_atom_type_scat_source
C C 0.003 0.002
;
International Tables for Crystallography
(1992, Vol. C, Tables 4.2.6.8 and 6.1.1.4)
;
H H 0.000 0.000
;
International Tables for Crystallography
(1992, Vol. C, Table 6.1.1.4)
;
Cu Cu 0.320 1.265
;
International Tables for Crystallography
(1992, Vol. C, Tables 4.2.6.8 and 6.1.1.4)
;
S S 0.125 0.123
;
International Tables for Crystallography
(1992, Vol. C, Tables 4.2.6.8 and 6.1.1.4)
;

loop_
_geom_angle_atom_site_label_1
_geom_angle_atom_site_label_2
_geom_angle_atom_site_label_3
_geom_angle
_geom_angle_publ_flag
_geom_angle_site_symmetry_1
_geom_angle_site_symmetry_3
S(1) Cu(1) S(1) 121.161(19) yes . 2_555
S(1) Cu(1) S(2) 93.183(10) yes . .
S(1) Cu(1) S(2) 111.932(10) yes . 2_555
S(1) Cu(1) S(2) 111.932(10) yes 2_555 .
S(1) Cu(1) S(2) 93.183(10) yes 2_555 2_555
S(2) Cu(1) S(2) 128.21(2) yes . 2_555
Cu(1) S(1) C(1) 99.49(4) yes . .
Cu(1) S(2) C(2) 99.43(4) yes . .
C(1) S(3) C(3) 97.54(6) yes . .
C(2) S(4) C(3) 97.24(6) yes . .
C(4) S(5) C(5) 95.87(6) yes . .
C(4) S(6) C(6) 96.44(6) yes . .
S(1) C(1) S(3) 121.05(7) yes . .
S(1) C(1) C(2) 124.30(10) yes . .
S(3) C(1) C(2) 114.64(10) yes . .
S(2) C(2) S(4) 120.43(7) yes . .
S(2) C(2) C(1) 123.50(11) yes . .
S(4) C(2) C(1) 116.06(10) yes . .
S(3) C(3) S(4) 114.51(8) yes . .
S(3) C(3) C(4) 123.11(9) yes . .
S(4) C(3) C(4) 122.36(10) yes . .
S(5) C(4) S(6) 114.31(8) yes . .
S(5) C(4) C(3) 123.04(10) yes . .
S(6) C(4) C(3) 122.63(9) yes . .
S(5) C(5) C(6) 117.56(10) yes . .
S(5) C(5) C(7) 116.17(10) yes . .
C(6) C(5) C(7) 126.26(13) yes . .
S(6) C(6) C(5) 115.78(11) yes . .
S(6) C(6) C(8) 115.98(10) yes . .
C(5) C(6) C(8) 128.23(13) yes . .
C(5) C(7) H(1) 109.6 no . .
C(5) C(7) H(2) 109.6 no . .
C(5) C(7) H(3) 109.1 no . .
H(1) C(7) H(2) 109.6 no . .
H(1) C(7) H(3) 109.7 no . .
H(2) C(7) H(3) 109.3 no . .
C(6) C(8) H(4) 107.8 no . .
C(6) C(8) H(5) 110.9 no . .
C(6) C(8) H(6) 109.6 no . .
H(4) C(8) H(5) 109.6 no . .
H(4) C(8) H(6) 109.7 no . .
H(5) C(8) H(6) 109.3 no . .

loop_
_geom_bond_atom_site_label_1
_geom_bond_atom_site_label_2
_geom_bond_distance
_geom_bond_publ_flag
_geom_bond_site_symmetry_2
Cu(1) S(1) 2.2865(3) yes .
Cu(1) S(1) 2.2865(3) yes 2_555
Cu(1) S(2) 2.2824(3) yes .
Cu(1) S(2) 2.2824(3) yes 2_555
S(1) C(1) 1.6705(14) yes .
S(2) C(2) 1.6876(13) yes .
S(3) C(1) 1.7421(13) yes .
S(3) C(3) 1.7395(14) yes .
S(4) C(2) 1.7273(14) yes .
S(4) C(3) 1.7455(12) yes .
S(5) C(4) 1.7438(13) yes .
S(5) C(5) 1.7526(14) yes .
S(6) C(4) 1.7417(14) yes .
S(6) C(6) 1.7608(14) yes .
C(1) C(2) 1.4459(18) yes .
C(3) C(4) 1.364(2) yes .
C(5) C(6) 1.3512(19) yes .
C(5) C(7) 1.517(2) yes .
C(6) C(8) 1.474(2) yes .
C(7) H(1) 0.967 no .
C(7) H(2) 0.963 no .
C(7) H(3) 0.972 no .
C(8) H(4) 0.967 no .
C(8) H(5) 0.963 no .
C(8) H(6) 0.972 no .

loop_
_geom_contact_atom_site_label_1
_geom_contact_atom_site_label_2
_geom_contact_distance
_geom_contact_site_symmetry_2
S(1) S(1) 3.3924(3) 3_555
S(1) C(8) 3.4591(18) 5_445
S(3) C(6) 3.5641(15) 7_555
C(1) C(8) 3.5892(19) 7_555
C(2) C(7) 3.577(2) 7_555
C(4) C(4) 3.4225(19) 7_555
C(6) S(3) 3.5641(15) 7_555
C(7) C(2) 3.577(2) 7_555
C(8) S(1) 3.4591(18) 5_555
C(8) C(1) 3.5892(19) 7_555
Cu(1) H(4) 3.438 5_445
Cu(1) H(4) 3.438 6_545
Cu(1) H(6) 3.351 5_445
Cu(1) H(6) 3.351 6_545
S(1) H(1) 2.924 7_545
S(1) H(4) 3.015 5_445
S(1) H(4) 2.729 7_555
S(1) H(5) 3.330 5_445
S(1) H(6) 3.483 5_445
S(1) H(6) 2.839 6_545
S(2) H(1) 2.910 6_555
S(2) H(2) 3.145 7_555
S(2) H(3) 3.462 7_555
S(2) H(4) 3.471 6_545
S(3) H(1) 3.501 7_545
S(3) H(4) 3.209 7_555
S(4) H(3) 3.538 7_555
S(6) H(3) 2.791 4_555
C(1) H(1) 3.516 7_545
C(1) H(4) 2.799 7_555
C(1) H(6) 3.141 6_545
C(2) H(2) 3.168 7_555
C(2) H(3) 3.451 7_555
C(2) H(6) 3.589 6_545
C(6) H(3) 3.015 4_555
C(7) H(5) 3.518 3_655
C(7) H(6) 3.119 4_554
C(8) H(3) 3.119 4_555
H(1) S(1) 2.924 7_545
H(1) S(2) 2.910 6_545
H(1) S(3) 3.501 7_545
H(1) C(1) 3.516 7_545
H(1) H(5) 3.035 3_655
H(1) H(6) 3.014 4_554
H(2) S(2) 3.145 7_555
H(2) C(2) 3.168 7_555
H(2) H(5) 3.133 3_655
H(2) H(6) 3.334 4_554
H(3) S(2) 3.462 7_555
H(3) S(4) 3.538 7_555
H(3) S(6) 2.791 4_554
H(3) C(2) 3.451 7_555
H(3) C(6) 3.015 4_554
H(3) C(8) 3.119 4_554
H(3) H(5) 3.407 4_554
H(3) H(6) 2.544 4_554
H(4) Cu(1) 3.438 5_555
H(4) S(1) 3.015 5_555
H(4) S(1) 2.729 7_555
H(4) S(2) 3.471 6_555
H(4) S(3) 3.209 7_555
H(4) C(1) 2.799 7_555
H(5) S(1) 3.330 5_555
H(5) C(7) 3.518 3_655
H(5) H(1) 3.035 3_655
H(5) H(2) 3.133 3_655
H(5) H(3) 3.407 4_555
H(6) Cu(1) 3.351 5_555
H(6) S(1) 3.483 5_555
H(6) S(1) 2.839 6_555
H(6) C(1) 3.141 6_555
H(6) C(2) 3.589 6_555
H(6) C(7) 3.119 4_555
H(6) H(1) 3.014 4_555
H(6) H(2) 3.334 4_555
H(6) H(3) 2.544 4_555
H(6) H(6) 3.582 2_655

loop_
_geom_torsion_atom_site_label_1
_geom_torsion_atom_site_label_2
_geom_torsion_atom_site_label_3
_geom_torsion_atom_site_label_4
_geom_torsion
_geom_torsion_site_symmetry_1
_geom_torsion_site_symmetry_3
_geom_torsion_site_symmetry_4
S(1) Cu(1) S(1) C(1) -120.10(5) . 2_555 2_555
S(1) Cu(1) S(1) C(1) -120.10(5) 2_555 . .
S(1) Cu(1) S(2) C(2) 2.51(5) . . .
S(2) Cu(1) S(1) C(1) -2.01(5) . . .
S(1) Cu(1) S(2) C(2) 128.04(5) . 2_555 2_555
S(2) Cu(1) S(1) C(1) 131.64(5) 2_555 . .
S(1) Cu(1) S(2) C(2) 128.04(5) 2_555 . .
S(2) Cu(1) S(1) C(1) 131.64(5) . 2_555 2_555
S(1) Cu(1) S(2) C(2) 2.51(5) 2_555 2_555 2_555
S(2) Cu(1) S(1) C(1) -2.01(5) 2_555 2_555 2_555
S(2) Cu(1) S(2) C(2) -118.81(5) . 2_555 2_555
S(2) Cu(1) S(2) C(2) -118.81(5) 2_555 . .
Cu(1) S(1) C(1) S(3) -178.71(7) . . .
Cu(1) S(1) C(1) C(2) 0.96(12) . . .
Cu(1) S(2) C(2) S(4) 178.38(7) . . .
Cu(1) S(2) C(2) C(1) -2.77(12) . . .
C(1) S(3) C(3) S(4) 1.51(9) . . .
C(1) S(3) C(3) C(4) -176.75(12) . . .
C(3) S(3) C(1) S(1) 178.81(9) . . .
C(3) S(3) C(1) C(2) -0.88(11) . . .
C(2) S(4) C(3) S(3) -1.53(9) . . .
C(2) S(4) C(3) C(4) 176.75(12) . . .
C(3) S(4) C(2) S(2) 179.87(8) . . .
C(3) S(4) C(2) C(1) 0.94(11) . . .
C(4) S(5) C(5) C(6) -0.29(13) . . .
C(4) S(5) C(5) C(7) 178.47(11) . . .
C(5) S(5) C(4) S(6) 1.32(9) . . .
C(5) S(5) C(4) C(3) -177.28(12) . . .
C(4) S(6) C(6) C(5) 1.52(12) . . .
C(4) S(6) C(6) C(8) -178.69(11) . . .
C(6) S(6) C(4) S(5) -1.68(9) . . .
C(6) S(6) C(4) C(3) 176.93(12) . . .
S(1) C(1) C(2) S(2) 1.38(18) . . .
S(1) C(1) C(2) S(4) -179.72(8) . . .
S(3) C(1) C(2) S(2) -178.94(8) . . .
S(3) C(1) C(2) S(4) -0.04(11) . . .
S(3) C(3) C(4) S(5) -2.79(18) . . .
S(3) C(3) C(4) S(6) 178.72(7) . . .
S(4) C(3) C(4) S(5) 179.08(7) . . .
S(4) C(3) C(4) S(6) 0.59(18) . . .
S(5) C(5) C(6) S(6) -0.84(16) . . .
S(5) C(5) C(6) C(8) 179.40(12) . . .
C(7) C(5) C(6) S(6) -179.47(11) . . .
C(7) C(5) C(6) C(8) 0.8(2) . . .
